data_7026753
loop_
_publ_author_name
'Zo\'n, Jerzy'
'Kong, Deyuan'
'Gagnon, Kevin'
'Perry, Houston'
'Holliness, LeAnthony'
'Clearfield, Abraham'

_publ_section_title
;
 Supramolecular networks of polymethylphosphonic acid groups bonded to
 aromatic platforms: biphenyldiyl-2,2'-bis(methylphosphonic acid) and
 benzenetriyl-1,3,5-tris(methylphosphonic acid).
;
_journal_issue 45
_journal_name_full 'Dalton transactions (Cambridge, England : 2003)'
_journal_page_first 11008
_journal_page_last 11018
_journal_paper_doi 10.1039/c0dt00676a
_journal_volume 39
_journal_year 2010
_chemical_formula_sum 'C14 H26 Co O12 P2'
_chemical_formula_weight 507.22
_chemical_name_systematic
;
?
;
_space_group_IT_number 14
_symmetry_cell_setting monoclinic
_symmetry_space_group_name_Hall '-P 2ybc'
_symmetry_space_group_name_H-M 'P 1 21/c 1'
_atom_sites_solution_hydrogens geom
_atom_sites_solution_primary direct
_atom_sites_solution_secondary difmap
_audit_creation_method SHELXL-97
_cell_angle_alpha 90.00
_cell_angle_beta 97.952(5)
_cell_angle_gamma 90.00
_cell_formula_units_Z 4
_cell_length_a 16.268(5)
_cell_length_b 8.678(3)
_cell_length_c 14.730(4)
_cell_measurement_reflns_used 8000
_cell_measurement_temperature 110(2)
_cell_measurement_theta_max 27.528
_cell_measurement_theta_min 2.529
_cell_volume 2059.5(11)
_computing_cell_refinement 'Bruker SAINT v7.34a'
_computing_data_collection 'SMART 1000 CCD'
_computing_data_reduction 'Bruker SAINT v7.34a'
_computing_molecular_graphics 'Bruker SHELXTL'
_computing_publication_material 'Bruker SHELXTL'
_computing_structure_refinement 'SHELXL-97 (Sheldrick, 2008)'
_computing_structure_solution 'SHELXS-97 (Sheldrick, 2008)'
_diffrn_ambient_temperature 110(2)
_diffrn_measured_fraction_theta_full 0.993
_diffrn_measured_fraction_theta_max 0.993
_diffrn_measurement_device_type 'CCD area detector'
_diffrn_measurement_method 'phi and omega scans'
_diffrn_radiation_monochromator graphite
_diffrn_radiation_source 'fine-focus sealed tube'
_diffrn_radiation_type MoK\a
_diffrn_radiation_wavelength 0.71073
_diffrn_reflns_av_R_equivalents 0.0257
_diffrn_reflns_av_sigmaI/netI 0.0277
_diffrn_reflns_limit_h_max 19
_diffrn_reflns_limit_h_min -19
_diffrn_reflns_limit_k_max 10
_diffrn_reflns_limit_k_min -10
_diffrn_reflns_limit_l_max 15
_diffrn_reflns_limit_l_min -17
_diffrn_reflns_number 10361
_diffrn_reflns_theta_full 25.00
_diffrn_reflns_theta_max 25.00
_diffrn_reflns_theta_min 2.53
_exptl_absorpt_coefficient_mu 1.048
_exptl_absorpt_correction_T_max 0.9024
_exptl_absorpt_correction_T_min 0.7105
_exptl_absorpt_correction_type multi-scan
_exptl_absorpt_process_details 'SADABS 2008/1 Bruker AXS Madison WI USA'
_exptl_crystal_colour pink
_exptl_crystal_density_diffrn 1.636
_exptl_crystal_density_method 'not measured'
_exptl_crystal_description block
_exptl_crystal_F_000 1052
_exptl_crystal_size_max 0.35
_exptl_crystal_size_mid 0.25
_exptl_crystal_size_min 0.10
_refine_diff_density_max 1.295
_refine_diff_density_min -0.551
_refine_diff_density_rms 0.092
_refine_ls_extinction_method none
_refine_ls_goodness_of_fit_ref 1.141
_refine_ls_hydrogen_treatment mixed
_refine_ls_matrix_type full
_refine_ls_number_parameters 304
_refine_ls_number_reflns 3607
_refine_ls_number_restraints 14
_refine_ls_restrained_S_all 1.140
_refine_ls_R_factor_all 0.0449
_refine_ls_R_factor_gt 0.0426
_refine_ls_shift/su_max 0.001
_refine_ls_shift/su_mean 0.000
_refine_ls_structure_factor_coef Fsqd
_refine_ls_weighting_details 'calc w=1/[\s^2^(Fo^2^)+(0.0661P)^2^+2.2943P] where P=(Fo^2^+2Fc^2^)/3'
_refine_ls_weighting_scheme calc
_refine_ls_wR_factor_gt 0.1120
_refine_ls_wR_factor_ref 0.1145
_reflns_number_gt 3320
_reflns_number_total 3607
_reflns_threshold_expression >2sigma(I)
_cod_data_source_file c0dt00676a.txt
_cod_data_source_block final
_cod_original_cell_volume 2059.5(10)
_cod_original_sg_symbol_H-M P2(1)/c
_cod_database_code 7026753

loop_
_symmetry_equiv_pos_as_xyz
'x, y, z'
'-x, y+1/2, -z+1/2'
'-x, -y, -z'
'x, -y-1/2, z-1/2'

loop_
_atom_site_label
_atom_site_type_symbol
_atom_site_fract_x
_atom_site_fract_y
_atom_site_fract_z
_atom_site_U_iso_or_equiv
_atom_site_adp_type
_atom_site_occupancy
_atom_site_symmetry_multiplicity
_atom_site_calc_flag
_atom_site_refinement_flags
O4 O 0.11174(11) -0.1905(2) 0.72045(12) 0.0188(4) Uani 1 1 d .
P2 P 0.18493(4) -0.16242(7) 0.66877(4) 0.01571(18) Uani 1 1 d .
C1 C 0.27892(17) -0.1518(3) 0.74954(18) 0.0196(6) Uani 1 1 d .
H1A H 0.2683 -0.0852 0.8013 0.024 Uiso 1 1 calc R
H1B H 0.2919 -0.2563 0.7745 0.024 Uiso 1 1 calc R
C2 C 0.35484(16) -0.0904(3) 0.71150(18) 0.0194(5) Uani 1 1 d .
Co1 Co 0.09836(2) 0.64255(4) 0.82593(2) 0.01528(14) Uani 1 1 d .
P1 P 0.20696(4) 0.38109(7) 0.71749(4) 0.01545(18) Uani 1 1 d .
O1 O 0.18544(11) 0.5083(2) 0.77884(12) 0.0198(4) Uani 1 1 d .
O2 O 0.19027(12) 0.4298(2) 0.61337(12) 0.0211(4) Uani 1 1 d D
H2 H 0.197(2) 0.5378(14) 0.603(2) 0.025 Uiso 1 1 d D
O3 O 0.16110(11) 0.2293(2) 0.72498(12) 0.0191(4) Uani 1 1 d .
O5 O 0.17466(11) -0.0003(2) 0.61958(12) 0.0199(4) Uani 1 1 d D
H5 H 0.1731(19) 0.083(3) 0.6618(17) 0.024 Uiso 1 1 d D
O6 O 0.19314(12) -0.2770(2) 0.59407(12) 0.0217(4) Uani 1 1 d .
O1W O 0.15824(12) 0.4050(2) 0.39722(13) 0.0226(4) Uani 1 1 d D
H1WB H 0.2008(15) 0.361(3) 0.4399(17) 0.027 Uiso 1 1 d D
H1WA H 0.158(2) 0.356(3) 0.3390(12) 0.027 Uiso 1 1 d D
O2W O 0.01214(12) 0.2158(2) 0.94598(13) 0.0247(4) Uani 1 1 d D
H2WA H -0.0296(15) 0.223(4) 0.8931(15) 0.030 Uiso 1 1 d D
H2WB H 0.0558(15) 0.162(3) 0.921(2) 0.030 Uiso 1 1 d D
O3W O 0.17979(12) 0.7772(2) 0.91255(12) 0.0201(4) Uani 1 1 d D
H3WA H 0.1895(19) 0.769(4) 0.9781(7) 0.024 Uiso 1 1 d D
H3WB H 0.172(2) 0.8866(13) 0.904(2) 0.024 Uiso 1 1 d D
O4W O 0.00056(11) 0.5304(2) 0.74370(13) 0.0201(4) Uani 1 1 d D
H4WA H -0.0410(15) 0.475(3) 0.769(2) 0.024 Uiso 1 1 d D
H4WB H 0.0153(19) 0.466(3) 0.6962(16) 0.024 Uiso 1 1 d D
O5W O 0.08796(12) 0.4985(2) 0.93827(13) 0.0244(4) Uani 1 1 d D
H5WA H 0.0612(18) 0.400(2) 0.940(2) 0.029 Uiso 1 1 d D
H5WB H 0.1165(18) 0.499(4) 1.0003(10) 0.029 Uiso 1 1 d D
O6W O -0.00183(11) 0.7768(2) 0.86802(12) 0.0205(4) Uani 1 1 d D
H6WA H -0.007(2) 0.768(4) 0.9320(9) 0.025 Uiso 1 1 d D
H6WB H -0.0563(10) 0.754(4) 0.8366(19) 0.025 Uiso 1 1 d D
C3 C 0.31758(16) 0.3446(3) 0.74168(18) 0.0189(5) Uani 1 1 d .
H3A H 0.3349 0.2810 0.6918 0.023 Uiso 1 1 calc R
H3B H 0.3478 0.4438 0.7429 0.023 Uiso 1 1 calc R
C4 C 0.34124(15) 0.2626(3) 0.83232(17) 0.0176(5) Uani 1 1 d .
C5 C 0.32653(16) 0.3349(3) 0.91379(19) 0.0210(6) Uani 1 1 d .
H5A H 0.3031 0.4354 0.9115 0.025 Uiso 1 1 calc R
C6 C 0.34587(17) 0.2612(3) 0.99782(18) 0.0244(6) Uani 1 1 d .
H6 H 0.3353 0.3111 1.0525 0.029 Uiso 1 1 calc R
C7 C 0.38066(18) 0.1148(3) 1.00196(19) 0.0244(6) Uani 1 1 d .
H7 H 0.3940 0.0642 1.0593 0.029 Uiso 1 1 calc R
C8 C 0.39581(17) 0.0429(3) 0.92167(19) 0.0226(6) Uani 1 1 d .
H8 H 0.4195 -0.0573 0.9247 0.027 Uiso 1 1 calc R
C9 C 0.37679(16) 0.1155(3) 0.83611(18) 0.0184(5) Uani 1 1 d .
C10 C 0.39924(16) 0.0359(3) 0.75215(17) 0.0184(5) Uani 1 1 d .
C11 C 0.46885(16) 0.0900(3) 0.71493(18) 0.0222(6) Uani 1 1 d .
H11 H 0.4983 0.1771 0.7415 0.027 Uiso 1 1 calc R
C12 C 0.49531(17) 0.0181(3) 0.63993(19) 0.0243(6) Uani 1 1 d .
H12 H 0.5427 0.0556 0.6157 0.029 Uiso 1 1 calc R
C13 C 0.45220(17) -0.1089(3) 0.60046(19) 0.0247(6) Uani 1 1 d .
H13 H 0.4702 -0.1593 0.5495 0.030 Uiso 1 1 calc R
C14 C 0.38265(17) -0.1616(3) 0.63595(18) 0.0216(6) Uani 1 1 d .
H14 H 0.3532 -0.2480 0.6084 0.026 Uiso 1 1 calc R

loop_
_atom_site_aniso_label
_atom_site_aniso_U_11
_atom_site_aniso_U_22
_atom_site_aniso_U_33
_atom_site_aniso_U_23
_atom_site_aniso_U_13
_atom_site_aniso_U_12
O4 0.0189(9) 0.0174(9) 0.0196(9) 0.0031(7) 0.0015(7) 0.0002(7)
P2 0.0190(4) 0.0141(3) 0.0137(3) 0.0002(2) 0.0013(3) -0.0003(2)
C1 0.0212(14) 0.0218(14) 0.0157(13) -0.0018(10) 0.0016(10) -0.0001(10)
C2 0.0193(13) 0.0191(13) 0.0200(13) 0.0028(10) 0.0033(10) 0.0056(10)
Co1 0.0163(2) 0.0147(2) 0.0148(2) -0.00013(12) 0.00218(15) 0.00039(12)
P1 0.0167(3) 0.0141(3) 0.0154(3) -0.0003(2) 0.0018(3) 0.0004(2)
O1 0.0216(9) 0.0174(9) 0.0201(9) -0.0023(7) 0.0024(7) 0.0019(7)
O2 0.0294(10) 0.0166(9) 0.0164(9) 0.0012(7) 0.0001(8) 0.0009(8)
O3 0.0194(9) 0.0158(9) 0.0220(9) 0.0002(7) 0.0023(7) -0.0017(7)
O5 0.0264(10) 0.0146(9) 0.0188(9) 0.0016(7) 0.0034(7) 0.0008(7)
O6 0.0316(10) 0.0158(9) 0.0174(9) -0.0001(7) 0.0026(8) 0.0005(8)
O1W 0.0244(10) 0.0227(10) 0.0202(9) 0.0001(8) 0.0016(8) 0.0028(8)
O2W 0.0238(10) 0.0264(11) 0.0232(10) -0.0035(8) 0.0007(8) 0.0021(8)
O3W 0.0266(10) 0.0173(9) 0.0162(9) -0.0011(7) 0.0019(7) -0.0032(7)
O4W 0.0195(9) 0.0201(10) 0.0209(9) -0.0031(7) 0.0036(7) -0.0044(7)
O5W 0.0303(11) 0.0233(10) 0.0185(9) 0.0027(8) -0.0004(8) -0.0058(8)
O6W 0.0186(9) 0.0239(10) 0.0191(9) -0.0005(7) 0.0031(7) 0.0012(7)
C3 0.0188(13) 0.0182(13) 0.0200(13) 0.0009(10) 0.0039(10) 0.0017(10)
C4 0.0126(11) 0.0226(13) 0.0173(12) 0.0011(10) 0.0011(9) -0.0022(10)
C5 0.0168(13) 0.0227(14) 0.0234(14) -0.0012(11) 0.0026(11) -0.0041(10)
C6 0.0250(14) 0.0319(16) 0.0167(13) -0.0017(11) 0.0043(11) -0.0052(12)
C7 0.0254(14) 0.0311(15) 0.0165(13) 0.0023(11) 0.0021(11) -0.0031(12)
C8 0.0215(13) 0.0222(14) 0.0239(14) 0.0015(11) 0.0026(11) -0.0007(11)
C9 0.0158(12) 0.0206(13) 0.0186(13) 0.0002(10) 0.0021(10) -0.0026(10)
C10 0.0154(12) 0.0213(13) 0.0185(13) 0.0057(10) 0.0017(10) 0.0037(10)
C11 0.0190(13) 0.0244(14) 0.0227(14) 0.0039(11) 0.0013(11) 0.0019(11)
C12 0.0189(13) 0.0301(15) 0.0245(14) 0.0067(12) 0.0056(11) 0.0048(11)
C13 0.0234(14) 0.0292(15) 0.0230(14) 0.0026(12) 0.0083(11) 0.0081(12)
C14 0.0222(14) 0.0226(14) 0.0199(14) -0.0001(11) 0.0023(11) 0.0028(11)

loop_
_atom_type_symbol
_atom_type_description
_atom_type_scat_dispersion_real
_atom_type_scat_dispersion_imag
_atom_type_scat_source
C C 0.0033 0.0016 'International Tables Vol C Tables 4.2.6.8 and 6.1.1.4'
H H 0.0000 0.0000 'International Tables Vol C Tables 4.2.6.8 and 6.1.1.4'
O O 0.0106 0.0060 'International Tables Vol C Tables 4.2.6.8 and 6.1.1.4'
P P 0.1023 0.0942 'International Tables Vol C Tables 4.2.6.8 and 6.1.1.4'
Co Co 0.3494 0.9721 'International Tables Vol C Tables 4.2.6.8 and 6.1.1.4'

loop_
_geom_angle_atom_site_label_1
_geom_angle_atom_site_label_2
_geom_angle_atom_site_label_3
_geom_angle
_geom_angle_site_symmetry_1
_geom_angle_site_symmetry_3
P2 O4 Co1 129.27(11) . 1_545
O6 P2 O4 114.57(11) . .
O6 P2 O5 105.53(10) . .
O4 P2 O5 109.40(10) . .
O6 P2 C1 111.31(12) . .
O4 P2 C1 109.21(12) . .
O5 P2 C1 106.43(11) . .
C2 C1 P2 115.59(18) . .
C2 C1 H1A 108.4 . .
P2 C1 H1A 108.4 . .
C2 C1 H1B 108.4 . .
P2 C1 H1B 108.4 . .
H1A C1 H1B 107.4 . .
C10 C2 C14 118.7(2) . .
C10 C2 C1 120.9(2) . .
C14 C2 C1 120.4(2) . .
O1 Co1 O3W 96.74(8) . .
O1 Co1 O5W 93.65(8) . .
O3W Co1 O5W 87.98(8) . .
O1 Co1 O4W 92.62(8) . .
O3W Co1 O4W 170.59(7) . .
O5W Co1 O4W 92.37(8) . .
O1 Co1 O4 89.70(7) . 1_565
O3W Co1 O4 86.85(7) . 1_565
O5W Co1 O4 174.14(7) . 1_565
O4W Co1 O4 92.28(7) . 1_565
O1 Co1 O6W 175.37(7) . .
O3W Co1 O6W 87.85(7) . .
O5W Co1 O6W 87.06(8) . .
O4W Co1 O6W 82.78(8) . .
O4 Co1 O6W 89.99(7) 1_565 .
O1 P1 O3 115.79(11) . .
O1 P1 O2 111.47(10) . .
O3 P1 O2 106.35(10) . .
O1 P1 C3 108.56(11) . .
O3 P1 C3 108.49(11) . .
O2 P1 C3 105.68(11) . .
P1 O1 Co1 149.49(12) . .
P1 O2 H2 114.3(19) . .
P2 O5 H5 112.5(19) . .
H1WB O1W H1WA 109(3) . .
H2WA O2W H2WB 101(3) . .
Co1 O3W H3WA 125.5(19) . .
Co1 O3W H3WB 114.7(19) . .
H3WA O3W H3WB 102(3) . .
Co1 O4W H4WA 121.9(19) . .
Co1 O4W H4WB 116.5(19) . .
H4WA O4W H4WB 105(3) . .
Co1 O5W H5WA 129.7(19) . .
Co1 O5W H5WB 131(2) . .
H5WA O5W H5WB 98(3) . .
Co1 O6W H6WA 114.6(19) . .
Co1 O6W H6WB 115.6(19) . .
H6WA O6W H6WB 104(3) . .
C4 C3 P1 112.29(18) . .
C4 C3 H3A 109.1 . .
P1 C3 H3A 109.1 . .
C4 C3 H3B 109.1 . .
P1 C3 H3B 109.1 . .
H3A C3 H3B 107.9 . .
C9 C4 C5 119.5(2) . .
C9 C4 C3 121.1(2) . .
C5 C4 C3 119.4(2) . .
C6 C5 C4 120.7(3) . .
C6 C5 H5A 119.6 . .
C4 C5 H5A 119.6 . .
C7 C6 C5 120.0(3) . .
C7 C6 H6 120.0 . .
C5 C6 H6 120.0 . .
C8 C7 C6 119.5(3) . .
C8 C7 H7 120.2 . .
C6 C7 H7 120.2 . .
C7 C8 C9 121.3(3) . .
C7 C8 H8 119.3 . .
C9 C8 H8 119.3 . .
C4 C9 C8 118.9(2) . .
C4 C9 C10 122.1(2) . .
C8 C9 C10 118.9(2) . .
C2 C10 C11 119.4(2) . .
C2 C10 C9 122.8(2) . .
C11 C10 C9 117.9(2) . .
C12 C11 C10 121.1(3) . .
C12 C11 H11 119.5 . .
C10 C11 H11 119.5 . .
C11 C12 C13 119.7(2) . .
C11 C12 H12 120.2 . .
C13 C12 H12 120.2 . .
C14 C13 C12 119.6(3) . .
C14 C13 H13 120.2 . .
C12 C13 H13 120.2 . .
C13 C14 C2 121.5(3) . .
C13 C14 H14 119.2 . .
C2 C14 H14 119.2 . .

loop_
_geom_bond_atom_site_label_1
_geom_bond_atom_site_label_2
_geom_bond_distance
_geom_bond_site_symmetry_2
O4 P2 1.5191(19) .
O4 Co1 2.1571(18) 1_545
P2 O6 1.5028(19) .
P2 O5 1.5805(19) .
P2 C1 1.805(3) .
C1 C2 1.521(4) .
C1 H1A 0.9900 .
C1 H1B 0.9900 .
C2 C10 1.400(4) .
C2 C14 1.402(4) .
Co1 O1 2.0292(18) .
Co1 O3W 2.0688(19) .
Co1 O5W 2.099(2) .
Co1 O4W 2.1007(19) .
Co1 O4 2.1571(19) 1_565
Co1 O6W 2.1630(19) .
P1 O1 1.4982(19) .
P1 O3 1.5254(19) .
P1 O2 1.5777(19) .
P1 C3 1.813(3) .
O2 H2 0.959(10) .
O5 H5 0.954(10) .
O1W H1WB 0.949(10) .
O1W H1WA 0.956(10) .
O2W H2WA 0.962(10) .
O2W H2WB 0.965(10) .
O3W H3WA 0.959(10) .
O3W H3WB 0.963(10) .
O4W H4WA 0.952(10) .
O4W H4WB 0.950(10) .
O5W H5WA 0.962(10) .
O5W H5WB 0.965(10) .
O6W H6WA 0.962(10) .
O6W H6WB 0.962(10) .
C3 C4 1.515(4) .
C3 H3A 0.9900 .
C3 H3B 0.9900 .
C4 C9 1.400(4) .
C4 C5 1.404(4) .
C5 C6 1.390(4) .
C5 H5A 0.9500 .
C6 C7 1.389(4) .
C6 H6 0.9500 .
C7 C8 1.389(4) .
C7 H7 0.9500 .
C8 C9 1.405(4) .
C8 H8 0.9500 .
C9 C10 1.505(4) .
C10 C11 1.405(4) .
C11 C12 1.388(4) .
C11 H11 0.9500 .
C12 C13 1.390(4) .
C12 H12 0.9500 .
C13 C14 1.388(4) .
C13 H13 0.9500 .
C14 H14 0.9500 .

loop_
_geom_torsion_atom_site_label_1
_geom_torsion_atom_site_label_2
_geom_torsion_atom_site_label_3
_geom_torsion_atom_site_label_4
_geom_torsion
_geom_torsion_site_symmetry_1
Co1 O4 P2 O6 77.51(16) 1_545
Co1 O4 P2 O5 -164.25(12) 1_545
Co1 O4 P2 C1 -48.12(17) 1_545
O6 P2 C1 C2 65.1(2) .
O4 P2 C1 C2 -167.41(18) .
O5 P2 C1 C2 -49.4(2) .
P2 C1 C2 C10 124.6(2) .
P2 C1 C2 C14 -56.7(3) .
O3 P1 O1 Co1 -53.0(3) .
O2 P1 O1 Co1 68.7(2) .
C3 P1 O1 Co1 -175.2(2) .
O3W Co1 O1 P1 -177.9(2) .
O5W Co1 O1 P1 93.7(2) .
O4W Co1 O1 P1 1.2(2) .
O4 Co1 O1 P1 -91.1(2) 1_565
O6W Co1 O1 P1 -4.9(11) .
O1 P1 C3 C4 73.1(2) .
O3 P1 C3 C4 -53.4(2) .
O2 P1 C3 C4 -167.16(18) .
P1 C3 C4 C9 117.4(2) .
P1 C3 C4 C5 -62.0(3) .
C9 C4 C5 C6 -0.8(4) .
C3 C4 C5 C6 178.6(2) .
C4 C5 C6 C7 0.4(4) .
C5 C6 C7 C8 -0.1(4) .
C6 C7 C8 C9 0.1(4) .
C5 C4 C9 C8 0.9(4) .
C3 C4 C9 C8 -178.5(2) .
C5 C4 C9 C10 -176.0(2) .
C3 C4 C9 C10 4.6(4) .
C7 C8 C9 C4 -0.5(4) .
C7 C8 C9 C10 176.4(2) .
C14 C2 C10 C11 1.6(4) .
C1 C2 C10 C11 -179.7(2) .
C14 C2 C10 C9 -177.1(2) .
C1 C2 C10 C9 1.6(4) .
C4 C9 C10 C2 -108.3(3) .
C8 C9 C10 C2 74.9(3) .
C4 C9 C10 C11 73.1(3) .
C8 C9 C10 C11 -103.8(3) .
C2 C10 C11 C12 -1.5(4) .
C9 C10 C11 C12 177.3(2) .
C10 C11 C12 C13 0.4(4) .
C11 C12 C13 C14 0.6(4) .
C12 C13 C14 C2 -0.5(4) .
C10 C2 C14 C13 -0.6(4) .
C1 C2 C14 C13 -179.3(2) .
